data_4101867
loop_
_publ_author_name
'Jonathan A. Brekan'
'Troy E. Reynolds'
'Karl A. Scheidt'

_publ_section_title
;
 Enantioselective Synthesis of Substituted Indanones from Silyloxyallenes
;
_journal_name_full 'Journal of the American Chemical Society'
_journal_page_first 1472
_journal_page_last 1473
_journal_paper_doi 10.1021/ja909669e
_journal_volume 132
_journal_year 2010
_chemical_formula_sum 'C24 H19 N2 O'
_chemical_formula_weight 351.41
_chemical_name_systematic
; 
 ? 
;
_space_group_IT_number 1
_symmetry_cell_setting triclinic
_symmetry_space_group_name_Hall 'P 1'
_symmetry_space_group_name_H-M 'P 1'
_atom_sites_solution_hydrogens geom
_atom_sites_solution_primary direct
_atom_sites_solution_secondary difmap
_audit_creation_method SHELXL-97
_cell_angle_alpha 71.4380(10)
_cell_angle_beta 75.4650(10)
_cell_angle_gamma 89.9180(10)
_cell_formula_units_Z 1
_cell_length_a 5.54300(10)
_cell_length_b 8.25740(10)
_cell_length_c 10.6426(2)
_cell_measurement_temperature 100(2)
_cell_volume 445.363(13)
_computing_structure_refinement 'SHELXL-97 (Sheldrick, 1997)'
_computing_structure_solution 'SHELXS-97 (Sheldrick, 1990)'
_diffrn_ambient_temperature 100(2)
_diffrn_measured_fraction_theta_full 0.990
_diffrn_measured_fraction_theta_max 0.990
_diffrn_radiation_monochromator graphite
_diffrn_radiation_source 'fine-focus sealed tube'
_diffrn_radiation_type MoK\a
_diffrn_radiation_wavelength 0.71073
_diffrn_reflns_av_R_equivalents 0.0403
_diffrn_reflns_av_sigmaI/netI 0.0326
_diffrn_reflns_limit_h_max 8
_diffrn_reflns_limit_h_min -8
_diffrn_reflns_limit_k_max 12
_diffrn_reflns_limit_k_min -12
_diffrn_reflns_limit_l_max 16
_diffrn_reflns_limit_l_min -16
_diffrn_reflns_number 13704
_diffrn_reflns_theta_full 32.56
_diffrn_reflns_theta_max 32.56
_diffrn_reflns_theta_min 2.09
_exptl_absorpt_coefficient_mu 0.081
_exptl_crystal_density_diffrn 1.310
_exptl_crystal_density_method 'not measured'
_exptl_crystal_F_000 185
_refine_diff_density_max 0.380
_refine_diff_density_min -0.267
_refine_diff_density_rms 0.047
_refine_ls_abs_structure_details 'Flack H D (1983), Acta Cryst. A39, 876-881'
_refine_ls_abs_structure_Flack 0.9(8)
_refine_ls_extinction_method none
_refine_ls_goodness_of_fit_ref 1.043
_refine_ls_hydrogen_treatment mixed
_refine_ls_matrix_type full
_refine_ls_number_parameters 246
_refine_ls_number_reflns 5546
_refine_ls_number_restraints 3
_refine_ls_restrained_S_all 1.043
_refine_ls_R_factor_all 0.0383
_refine_ls_R_factor_gt 0.0369
_refine_ls_shift/su_max 0.141
_refine_ls_shift/su_mean 0.004
_refine_ls_structure_factor_coef Fsqd
_refine_ls_weighting_details 'calc w=1/[\s^2^(Fo^2^)+(0.0742P)^2^+0.0000P] where P=(Fo^2^+2Fc^2^)/3'
_refine_ls_weighting_scheme calc
_refine_ls_wR_factor_gt 0.1007
_refine_ls_wR_factor_ref 0.1020
_reflns_number_gt 5273
_reflns_number_total 5546
_reflns_threshold_expression >2sigma(I)
_cod_data_source_file ja909669e_si_002.cif
_cod_data_source_block aasss
_cod_original_cell_volume 445.364(13)
_cod_database_code 4101867

loop_
_symmetry_equiv_pos_as_xyz
'x, y, z'

loop_
_atom_site_label
_atom_site_type_symbol
_atom_site_fract_x
_atom_site_fract_y
_atom_site_fract_z
_atom_site_U_iso_or_equiv
_atom_site_adp_type
_atom_site_occupancy
_atom_site_symmetry_multiplicity
_atom_site_calc_flag
_atom_site_refinement_flags
_atom_site_disorder_assembly
_atom_site_disorder_group
N2 N 0.19631(16) 0.55219(10) 0.89712(9) 0.01479(16) Uani 1 1 d . . .
O1 O -0.19341(17) 0.64387(11) 0.44627(9) 0.02392(17) Uani 1 1 d . . .
C1 C 0.59625(18) 0.37871(12) 1.11432(10) 0.01515(17) Uani 1 1 d . . .
H1 H 0.7540 0.4532 1.0912 0.018 Uiso 1 1 calc R . .
C2 C 0.40515(18) 0.48560(12) 1.05618(10) 0.01507(17) Uani 1 1 d . . .
C3 C 0.27911(19) 0.63225(12) 1.05926(10) 0.01626(18) Uani 1 1 d . . .
C4 C 0.63812(19) 0.25830(13) 1.02898(11) 0.01597(18) Uani 1 1 d . . .
N1 N 0.15286(18) 0.67284(11) 0.96278(10) 0.01681(17) Uani 1 1 d . . .
C5 C 0.1972(2) 0.50201(13) 0.68149(11) 0.01848(19) Uani 1 1 d . . .
H5 H 0.3396 0.4386 0.6867 0.022 Uiso 1 1 calc R . .
C6 C 0.09249(18) 0.57205(12) 0.78413(10) 0.01465(17) Uani 1 1 d . . .
C7 C -0.21262(19) 0.69576(12) 0.66205(11) 0.01705(18) Uani 1 1 d . . .
H7 H -0.3506 0.7632 0.6547 0.020 Uiso 1 1 calc R . .
C8 C -0.11295(18) 0.66824(13) 0.77436(11) 0.01588(18) Uani 1 1 d . . .
H8 H -0.1853 0.7152 0.8445 0.019 Uiso 1 1 calc R . .
C9 C 0.48407(19) 0.28892(13) 0.93687(10) 0.01552(18) Uani 1 1 d . . .
C10 C 0.0935(2) 0.52508(14) 0.57195(12) 0.0200(2) Uani 1 1 d . . .
H10 H 0.1607 0.4732 0.5043 0.024 Uiso 1 1 calc R . .
C11 C 0.34842(18) 0.43650(12) 0.95368(10) 0.01468(17) Uani 1 1 d . . .
C12 C 0.4895(2) 0.18496(13) 0.85560(12) 0.0193(2) Uani 1 1 d . . .
H12 H 0.3798 0.1997 0.7978 0.023 Uiso 1 1 calc R . .
C13 C 0.51676(18) 0.28461(12) 1.26862(10) 0.01550(17) Uani 1 1 d . . .
C14 C -0.1087(2) 0.62381(13) 0.56039(11) 0.01800(19) Uani 1 1 d . . .
C15 C 0.8171(2) 0.03345(14) 0.94692(12) 0.0228(2) Uani 1 1 d . . .
H15 H 0.9342 -0.0506 0.9469 0.027 Uiso 1 1 calc R . .
C16 C 0.8033(2) 0.13175(14) 1.03346(12) 0.01946(19) Uani 1 1 d . . .
H16 H 0.9066 0.1119 1.0950 0.023 Uiso 1 1 calc R . .
C17 C 0.6579(2) 0.05931(14) 0.86039(13) 0.0231(2) Uani 1 1 d . . .
H17 H 0.6648 -0.0102 0.8038 0.028 Uiso 1 1 calc R . .
C18 C 0.5848(2) 0.22125(15) 1.49487(12) 0.0224(2) Uani 1 1 d . . .
H18 H 0.6831 0.2383 1.5517 0.027 Uiso 1 1 calc R . .
C19 C 0.2991(2) 0.17287(14) 1.32770(12) 0.0218(2) Uani 1 1 d . . .
H19 H 0.1997 0.1565 1.2711 0.026 Uiso 1 1 calc R . .
C20 C 0.6571(2) 0.30915(13) 1.35370(11) 0.01894(19) Uani 1 1 d . . .
H20 H 0.8036 0.3865 1.3153 0.023 Uiso 1 1 calc R . .
C21 C 0.3706(2) 0.10927(14) 1.55241(12) 0.0219(2) Uani 1 1 d . . .
H21 H 0.3219 0.0491 1.6484 0.026 Uiso 1 1 calc R . .
C22 C 0.2731(2) 0.73783(14) 1.15057(12) 0.0227(2) Uani 1 1 d . . .
H22A H 0.1852 0.8401 1.1198 0.034 Uiso 1 1 calc R . .
H22B H 0.4446 0.7726 1.1466 0.034 Uiso 1 1 calc R . .
H22C H 0.1855 0.6701 1.2453 0.034 Uiso 1 1 calc R . .
C23 C 0.2266(2) 0.08549(15) 1.46821(12) 0.0234(2) Uani 1 1 d . . .
H23 H 0.0789 0.0094 1.5071 0.028 Uiso 1 1 calc R . .
C24 C -0.3296(3) 0.78990(15) 0.40412(13) 0.0267(2) Uani 1 1 d . . .
H24A H -0.4931 0.7743 0.4707 0.040 Uiso 1 1 calc R . .
H24B H -0.3532 0.8023 0.3134 0.040 Uiso 1 1 calc R . .
H24C H -0.2357 0.8931 0.3994 0.040 Uiso 1 1 calc R . .

loop_
_atom_site_aniso_label
_atom_site_aniso_U_11
_atom_site_aniso_U_22
_atom_site_aniso_U_33
_atom_site_aniso_U_23
_atom_site_aniso_U_13
_atom_site_aniso_U_12
N2 0.0182(4) 0.0159(3) 0.0132(4) -0.0071(3) -0.0064(3) 0.0054(3)
O1 0.0302(4) 0.0287(4) 0.0207(4) -0.0112(3) -0.0166(3) 0.0084(3)
C1 0.0163(4) 0.0176(4) 0.0128(4) -0.0052(3) -0.0057(3) 0.0035(3)
C2 0.0170(4) 0.0170(4) 0.0122(4) -0.0054(3) -0.0047(3) 0.0040(3)
C3 0.0198(4) 0.0168(4) 0.0138(4) -0.0066(3) -0.0051(4) 0.0038(3)
C4 0.0176(4) 0.0178(4) 0.0130(4) -0.0050(3) -0.0050(3) 0.0041(3)
N1 0.0214(4) 0.0177(4) 0.0153(4) -0.0092(3) -0.0068(3) 0.0061(3)
C5 0.0220(5) 0.0215(4) 0.0153(5) -0.0086(4) -0.0077(4) 0.0084(4)
C6 0.0173(4) 0.0156(4) 0.0127(4) -0.0049(3) -0.0065(3) 0.0033(3)
C7 0.0179(4) 0.0176(4) 0.0167(5) -0.0050(3) -0.0074(4) 0.0033(3)
C8 0.0173(4) 0.0168(4) 0.0151(4) -0.0061(3) -0.0058(3) 0.0043(3)
C9 0.0183(4) 0.0171(4) 0.0123(4) -0.0052(3) -0.0056(3) 0.0051(3)
C10 0.0252(5) 0.0227(4) 0.0159(5) -0.0093(4) -0.0083(4) 0.0077(4)
C11 0.0167(4) 0.0162(4) 0.0127(4) -0.0054(3) -0.0058(3) 0.0043(3)
C12 0.0252(5) 0.0199(4) 0.0174(5) -0.0091(4) -0.0095(4) 0.0084(4)
C13 0.0173(4) 0.0181(4) 0.0128(4) -0.0061(3) -0.0056(3) 0.0045(3)
C14 0.0218(5) 0.0180(4) 0.0159(5) -0.0046(4) -0.0091(4) 0.0010(3)
C15 0.0274(5) 0.0218(5) 0.0206(5) -0.0081(4) -0.0077(4) 0.0110(4)
C16 0.0197(4) 0.0217(4) 0.0175(5) -0.0054(4) -0.0071(4) 0.0073(4)
C17 0.0319(5) 0.0218(5) 0.0203(5) -0.0111(4) -0.0096(4) 0.0123(4)
C18 0.0275(5) 0.0284(5) 0.0157(5) -0.0096(4) -0.0101(4) 0.0046(4)
C19 0.0223(5) 0.0263(5) 0.0166(5) -0.0050(4) -0.0074(4) -0.0023(4)
C20 0.0207(4) 0.0227(4) 0.0161(5) -0.0078(4) -0.0077(4) 0.0019(4)
C21 0.0297(5) 0.0234(5) 0.0133(5) -0.0062(4) -0.0066(4) 0.0055(4)
C22 0.0324(6) 0.0227(5) 0.0189(5) -0.0116(4) -0.0110(4) 0.0070(4)
C23 0.0246(5) 0.0256(5) 0.0178(5) -0.0047(4) -0.0048(4) -0.0014(4)
C24 0.0328(6) 0.0263(5) 0.0240(6) -0.0048(4) -0.0175(5) 0.0050(4)

loop_
_atom_type_symbol
_atom_type_description
_atom_type_scat_dispersion_real
_atom_type_scat_dispersion_imag
_atom_type_scat_source
C C 0.0033 0.0016 'International Tables Vol C Tables 4.2.6.8 and 6.1.1.4'
H H 0.0000 0.0000 'International Tables Vol C Tables 4.2.6.8 and 6.1.1.4'
N N 0.0061 0.0033 'International Tables Vol C Tables 4.2.6.8 and 6.1.1.4'
O O 0.0106 0.0060 'International Tables Vol C Tables 4.2.6.8 and 6.1.1.4'

loop_
_geom_angle_atom_site_label_1
_geom_angle_atom_site_label_2
_geom_angle_atom_site_label_3
_geom_angle
_geom_angle_site_symmetry_1
_geom_angle_site_symmetry_3
_geom_angle_publ_flag
C11 N2 N1 109.94(8) . . ?
C11 N2 C6 132.24(9) . . ?
N1 N2 C6 117.74(8) . . ?
C14 O1 C24 117.00(9) . . ?
C2 C1 C13 115.55(8) . . ?
C2 C1 C4 100.36(8) . . ?
C13 C1 C4 113.28(8) . . ?
C11 C2 C3 106.29(8) . . ?
C11 C2 C1 111.54(8) . . ?
C3 C2 C1 141.73(9) . . ?
N1 C3 C2 109.95(9) . . ?
N1 C3 C22 120.86(9) . . ?
C2 C3 C22 129.19(9) . . ?
C16 C4 C9 120.44(9) . . ?
C16 C4 C1 127.45(9) . . ?
C9 C4 C1 112.11(8) . . ?
C3 N1 N2 106.62(8) . . ?
C10 C5 C6 119.97(9) . . ?
C8 C6 C5 119.75(9) . . ?
C8 C6 N2 118.91(9) . . ?
C5 C6 N2 121.31(8) . . ?
C8 C7 C14 119.73(9) . . ?
C7 C8 C6 120.26(9) . . ?
C12 C9 C4 119.75(9) . . ?
C12 C9 C11 134.83(9) . . ?
C4 C9 C11 105.42(8) . . ?
C5 C10 C14 120.45(10) . . ?
N2 C11 C2 107.20(8) . . ?
N2 C11 C9 142.14(9) . . ?
C2 C11 C9 110.44(8) . . ?
C17 C12 C9 119.04(10) . . ?
C20 C13 C19 118.70(9) . . ?
C20 C13 C1 120.88(9) . . ?
C19 C13 C1 120.42(8) . . ?
O1 C14 C10 116.24(9) . . ?
O1 C14 C7 123.98(9) . . ?
C10 C14 C7 119.79(9) . . ?
C17 C15 C16 119.77(10) . . ?
C4 C16 C15 119.59(10) . . ?
C12 C17 C15 121.27(10) . . ?
C21 C18 C20 120.30(10) . . ?
C23 C19 C13 120.72(10) . . ?
C13 C20 C18 120.65(10) . . ?
C18 C21 C23 119.49(10) . . ?
C19 C23 C21 120.12(11) . . ?

loop_
_geom_bond_atom_site_label_1
_geom_bond_atom_site_label_2
_geom_bond_distance
_geom_bond_site_symmetry_2
_geom_bond_publ_flag
N2 C11 1.3683(12) . ?
N2 N1 1.3774(11) . ?
N2 C6 1.4232(12) . ?
O1 C14 1.3714(12) . ?
O1 C24 1.4311(14) . ?
C1 C2 1.5042(13) . ?
C1 C13 1.5232(14) . ?
C1 C4 1.5283(14) . ?
C2 C11 1.3810(13) . ?
C2 C3 1.4025(13) . ?
C3 N1 1.3406(13) . ?
C3 C22 1.4929(15) . ?
C4 C16 1.3858(14) . ?
C4 C9 1.4198(13) . ?
C5 C10 1.3860(14) . ?
C5 C6 1.3956(14) . ?
C6 C8 1.3938(13) . ?
C7 C8 1.3941(13) . ?
C7 C14 1.3967(15) . ?
C9 C12 1.3948(15) . ?
C9 C11 1.4667(13) . ?
C10 C14 1.3923(15) . ?
C12 C17 1.3923(14) . ?
C13 C20 1.3919(13) . ?
C13 C19 1.3983(14) . ?
C15 C17 1.3980(15) . ?
C15 C16 1.3976(16) . ?
C18 C21 1.3851(17) . ?
C18 C20 1.3961(16) . ?
C19 C23 1.3895(16) . ?
C21 C23 1.3962(16) . ?

loop_
_cod_related_entry_id
_cod_related_entry_database
_cod_related_entry_code
1 ChemSpider 30660083
